data_7004735
loop_
_publ_author_name
'Davis, Martin F.'
'Jura, Marek'
'Leung, Alethea'
'Levason, William'
'Littlefield, Benjamin'
'Reid, Gillian'
'Webster, Michael'

_publ_section_title
;
 Synthesis, chemistry and structures of complexes of the
 dioxovanadium(v) halides VO2F and VO2Cl
;
_journal_issue 44
_journal_name_full 'Dalton Transactions'
_journal_page_first 6265
_journal_page_last 6273
_journal_paper_doi 10.1039/b811422f
_journal_year 2008
_chemical_formula_moiety 'C10 H10 F N2 O2 V'
_chemical_formula_sum 'C10 H10 F N2 O2 V'
_chemical_formula_weight 260.14
_chemical_name_common Dioxidofluoridobis(pyridine)vanadium(V)
_chemical_name_systematic
;
Dioxidofluoridobis(pyridine)vanadium(V)
;
_space_group_IT_number 15
_symmetry_cell_setting monoclinic
_symmetry_Int_Tables_number 15
_symmetry_space_group_name_Hall '-C 2yc'
_symmetry_space_group_name_H-M 'C 1 2/c 1'
_atom_sites_solution_hydrogens geom
_atom_sites_solution_primary direct
_atom_sites_solution_secondary difmap
_audit_creation_date 2007-10-21
_audit_creation_method 'SHELXL-97 + hand edit'
_cell_angle_alpha 90.00
_cell_angle_beta 97.703(10)
_cell_angle_gamma 90.00
_cell_formula_units_Z 4
_cell_length_a 11.991(3)
_cell_length_b 10.844(3)
_cell_length_c 8.186(2)
_cell_measurement_reflns_used 6526
_cell_measurement_temperature 120(2)
_cell_measurement_theta_max 27.48
_cell_measurement_theta_min 2.91
_cell_volume 1054.8(5)
_computing_structure_refinement 'SHELXL-97 (Sheldrick, 1997)'
_computing_structure_solution 'SHELXS-97 (Sheldrick, 1997)'
_diffrn_ambient_temperature 120(2)
_diffrn_measured_fraction_theta_full 0.976
_diffrn_measured_fraction_theta_max 0.976
_diffrn_measurement_device_type 'Bruker-Nonius 95mm CCD camera on \k-goniostat'
_diffrn_measurement_method '\f & \w scans'
_diffrn_radiation_monochromator '10cm confocal mirrors'
_diffrn_radiation_source 'Bruker-Nonius FR591 rotating anode'
_diffrn_radiation_type MoK\a
_diffrn_radiation_wavelength 0.71073
_diffrn_reflns_av_R_equivalents 0.0251
_diffrn_reflns_av_sigmaI/netI 0.0210
_diffrn_reflns_limit_h_max 14
_diffrn_reflns_limit_h_min -15
_diffrn_reflns_limit_k_max 13
_diffrn_reflns_limit_k_min -14
_diffrn_reflns_limit_l_max 10
_diffrn_reflns_limit_l_min -10
_diffrn_reflns_number 5449
_diffrn_reflns_theta_full 27.59
_diffrn_reflns_theta_max 27.59
_diffrn_reflns_theta_min 3.41
_diffrn_standards_decay_% 0
_diffrn_standards_number 0
_exptl_absorpt_coefficient_mu 0.939
_exptl_absorpt_correction_T_max 1.0000
_exptl_absorpt_correction_T_min 0.8993
_exptl_absorpt_correction_type multi-scan
_exptl_absorpt_process_details 'G.M. Sheldrick, (2007). SADABS. Version 2007/2. Bruker AXS Inc.'
_exptl_crystal_colour colourless
_exptl_crystal_density_diffrn 1.638
_exptl_crystal_density_method 'not measured'
_exptl_crystal_description plate
_exptl_crystal_F_000 528
_exptl_crystal_size_max 0.24
_exptl_crystal_size_mid 0.12
_exptl_crystal_size_min 0.03
_refine_diff_density_max 0.308
_refine_diff_density_min -0.241
_refine_diff_density_rms 0.050
_refine_ls_extinction_method none
_refine_ls_goodness_of_fit_ref 1.067
_refine_ls_hydrogen_treatment constr
_refine_ls_matrix_type full
_refine_ls_number_parameters 74
_refine_ls_number_reflns 1205
_refine_ls_number_restraints 0
_refine_ls_restrained_S_all 1.067
_refine_ls_R_factor_all 0.0236
_refine_ls_R_factor_gt 0.0224
_refine_ls_shift/su_max 0.000
_refine_ls_shift/su_mean 0.000
_refine_ls_structure_factor_coef Fsqd
_refine_ls_weighting_details 'w=1/[\s^2^(Fo^2^)+(0.0247P)^2^+1.3934P] where P=(Fo^2^+2Fc^2^)/3'
_refine_ls_weighting_scheme calc
_refine_ls_wR_factor_gt 0.0604
_refine_ls_wR_factor_ref 0.0614
_reflns_number_gt 1163
_reflns_number_total 1205
_reflns_threshold_expression I>2sigma(I)
_cod_data_source_file b811422f.txt
_cod_data_source_block 07mfd024
_cod_original_cell_volume 1054.9(4)
_cod_original_sg_symbol_H-M 'C 2/c'
_cod_database_code 7004735

loop_
_symmetry_equiv_pos_as_xyz
'x, y, z'
'-x, y, -z+1/2'
'x+1/2, y+1/2, z'
'-x+1/2, y+1/2, -z+1/2'
'-x, -y, -z'
'x, -y, z-1/2'
'-x+1/2, -y+1/2, -z'
'x+1/2, -y+1/2, z-1/2'

loop_
_atom_site_label
_atom_site_type_symbol
_atom_site_fract_x
_atom_site_fract_y
_atom_site_fract_z
_atom_site_U_iso_or_equiv
_atom_site_adp_type
_atom_site_occupancy
_atom_site_symmetry_multiplicity
_atom_site_calc_flag
_atom_site_refinement_flags
_atom_site_disorder_assembly
_atom_site_disorder_group
V1 V 0.0000 0.64311(3) 0.2500 0.01344(11) Uani 1 2 d S . .
F1 F 0.0000 0.47299(10) 0.2500 0.0225(3) Uani 1 2 d S . .
O1 O -0.04554(8) 0.72824(10) 0.09144(13) 0.0228(2) Uani 1 1 d . . .
N1 N 0.16643(9) 0.62256(10) 0.18463(13) 0.0141(2) Uani 1 1 d . . .
C1 C 0.19798(11) 0.52330(12) 0.10370(16) 0.0157(3) Uani 1 1 d . . .
H1 H 0.1457 0.4580 0.0778 0.019 Uiso 1 1 calc R . .
C2 C 0.30481(11) 0.51340(12) 0.05680(16) 0.0185(3) Uani 1 1 d . . .
H2 H 0.3253 0.4421 0.0003 0.022 Uiso 1 1 calc R . .
C3 C 0.38112(11) 0.60864(13) 0.09333(16) 0.0186(3) Uani 1 1 d . . .
H3 H 0.4544 0.6037 0.0618 0.022 Uiso 1 1 calc R . .
C4 C 0.34878(11) 0.71149(12) 0.17680(17) 0.0182(3) Uani 1 1 d . . .
H4 H 0.3994 0.7782 0.2034 0.022 Uiso 1 1 calc R . .
C5 C 0.24114(11) 0.71448(12) 0.22020(16) 0.0166(3) Uani 1 1 d . . .
H5 H 0.2190 0.7846 0.2777 0.020 Uiso 1 1 calc R . .

loop_
_atom_site_aniso_label
_atom_site_aniso_U_11
_atom_site_aniso_U_22
_atom_site_aniso_U_33
_atom_site_aniso_U_23
_atom_site_aniso_U_13
_atom_site_aniso_U_12
V1 0.01193(17) 0.01161(17) 0.01712(17) 0.000 0.00322(11) 0.000
F1 0.0178(5) 0.0126(5) 0.0392(7) 0.000 0.0118(5) 0.000
O1 0.0168(5) 0.0264(5) 0.0262(5) 0.0101(4) 0.0067(4) 0.0039(4)
N1 0.0126(5) 0.0142(5) 0.0157(5) 0.0005(4) 0.0021(4) -0.0001(4)
C1 0.0159(6) 0.0135(6) 0.0178(6) -0.0003(5) 0.0025(5) -0.0012(5)
C2 0.0189(6) 0.0173(6) 0.0201(6) -0.0003(5) 0.0057(5) 0.0025(5)
C3 0.0136(6) 0.0223(7) 0.0203(6) 0.0037(5) 0.0042(5) 0.0014(5)
C4 0.0144(6) 0.0174(6) 0.0221(6) 0.0014(5) 0.0007(5) -0.0031(5)
C5 0.0164(6) 0.0136(6) 0.0197(6) -0.0013(5) 0.0019(5) -0.0006(5)

loop_
_atom_type_symbol
_atom_type_description
_atom_type_scat_dispersion_real
_atom_type_scat_dispersion_imag
_atom_type_scat_source
C C 0.0033 0.0016 'International Tables Vol C Tables 4.2.6.8 and 6.1.1.4'
H H 0.0000 0.0000 'International Tables Vol C Tables 4.2.6.8 and 6.1.1.4'
N N 0.0061 0.0033 'International Tables Vol C Tables 4.2.6.8 and 6.1.1.4'
O O 0.0106 0.0060 'International Tables Vol C Tables 4.2.6.8 and 6.1.1.4'
F F 0.0171 0.0103 'International Tables Vol C Tables 4.2.6.8 and 6.1.1.4'
V V 0.3005 0.5294 'International Tables Vol C Tables 4.2.6.8 and 6.1.1.4'

loop_
_geom_angle_atom_site_label_1
_geom_angle_atom_site_label_2
_geom_angle_atom_site_label_3
_geom_angle
_geom_angle_site_symmetry_1
_geom_angle_site_symmetry_3
_geom_angle_publ_flag
O1 V1 O1 110.83(8) 2 . ?
O1 V1 F1 124.58(4) 2 . ?
O1 V1 F1 124.58(4) . . ?
O1 V1 N1 94.81(5) 2 2 ?
O1 V1 N1 91.95(5) . 2 ?
F1 V1 N1 84.04(3) . 2 ?
O1 V1 N1 91.95(5) 2 . ?
O1 V1 N1 94.81(5) . . ?
F1 V1 N1 84.04(3) . . ?
N1 V1 N1 168.08(6) 2 . ?
C1 N1 C5 118.46(11) . . ?
C1 N1 V1 122.58(9) . . ?
C5 N1 V1 118.91(9) . . ?
N1 C1 C2 121.91(12) . . ?
N1 C1 H1 119.0 . . ?
C2 C1 H1 119.0 . . ?
C3 C2 C1 119.29(12) . . ?
C3 C2 H2 120.4 . . ?
C1 C2 H2 120.4 . . ?
C2 C3 C4 118.98(12) . . ?
C2 C3 H3 120.5 . . ?
C4 C3 H3 120.5 . . ?
C5 C4 C3 118.43(12) . . ?
C5 C4 H4 120.8 . . ?
C3 C4 H4 120.8 . . ?
N1 C5 C4 122.93(12) . . ?
N1 C5 H5 118.5 . . ?
C4 C5 H5 118.5 . . ?

loop_
_geom_bond_atom_site_label_1
_geom_bond_atom_site_label_2
_geom_bond_distance
_geom_bond_site_symmetry_2
_geom_bond_publ_flag
V1 O1 1.6264(10) 2 ?
V1 O1 1.6264(10) . ?
V1 F1 1.8448(12) . ?
V1 N1 2.1460(11) 2 ?
V1 N1 2.1460(11) . ?
N1 C1 1.3446(17) . ?
N1 C5 1.3457(17) . ?
C1 C2 1.3898(18) . ?
C1 H1 0.9500 . ?
C2 C3 1.386(2) . ?
C2 H2 0.9500 . ?
C3 C4 1.3900(19) . ?
C3 H3 0.9500 . ?
C4 C5 1.3843(19) . ?
C4 H4 0.9500 . ?
C5 H5 0.9500 . ?
